data_7233913
loop_
_publ_author_name
'Li, Zhonghua'
'Jia, Lina'
'Shi, Peng'
'Jiang, Shuang'
'Gong, Junbo'
'Wu, Songgu'

_publ_section_title
;
 Versatile solid forms of boscalid: insight into the crystal structures
 and phase transformations
;
_journal_name_full CrystEngComm
_journal_paper_doi 10.1039/C9CE00306A
_journal_year 2019
_chemical_formula_moiety 'C18 H12 Cl2 N2 O, C5 H9 N O'
_chemical_formula_sum 'C23 H21 Cl2 N3 O2'
_chemical_formula_weight 442.33
_space_group_crystal_system triclinic
_space_group_IT_number 2
_space_group_name_Hall '-P 1'
_space_group_name_H-M_alt 'P -1'
_symmetry_space_group_name_Hall '-P 1'
_symmetry_space_group_name_H-M 'P -1'
_atom_sites_solution_hydrogens geom
_audit_creation_date 2019-02-21
_audit_creation_method
;
Olex2 1.2
(compiled 2018.05.29 svn.r3508 for OlexSys, GUI svn.r5506)
;
_audit_update_record
;
2019-03-03 deposited with the CCDC.    2019-09-16 downloaded from the CCDC.
;
_cell_angle_alpha 107.11(3)
_cell_angle_beta 104.35(3)
_cell_angle_gamma 106.29(3)
_cell_formula_units_Z 2
_cell_length_a 9.7298(19)
_cell_length_b 10.184(2)
_cell_length_c 12.954(3)
_cell_measurement_reflns_used 4069
_cell_measurement_temperature 293(2)
_cell_measurement_theta_max 27.62
_cell_measurement_theta_min 3.08
_cell_volume 1098.5(6)
_computing_molecular_graphics 'Olex2 (Dolomanov et al., 2009)'
_computing_publication_material 'Olex2 (Dolomanov et al., 2009)'
_computing_structure_refinement 'ShelXL (Sheldrick, 2015)'
_computing_structure_solution 'SHELXS-97 (Sheldrick, 1990)'
_diffrn_ambient_temperature 293(2)
_diffrn_measured_fraction_theta_full 0.995
_diffrn_measured_fraction_theta_max 0.994
_diffrn_measurement_device_type 'RIGAKU R-AXIS RAPID IP'
_diffrn_radiation_type MoK\a
_diffrn_radiation_wavelength 0.71073
_diffrn_reflns_av_R_equivalents 0.0326
_diffrn_reflns_av_unetI/netI 0.0398
_diffrn_reflns_Laue_measured_fraction_full 0.995
_diffrn_reflns_Laue_measured_fraction_max 0.994
_diffrn_reflns_limit_h_max 11
_diffrn_reflns_limit_h_min -11
_diffrn_reflns_limit_k_max 11
_diffrn_reflns_limit_k_min -12
_diffrn_reflns_limit_l_max 15
_diffrn_reflns_limit_l_min -15
_diffrn_reflns_number 9149
_diffrn_reflns_point_group_measured_fraction_full 0.995
_diffrn_reflns_point_group_measured_fraction_max 0.994
_diffrn_reflns_theta_full 25.242
_diffrn_reflns_theta_max 25.496
_diffrn_reflns_theta_min 3.084
_exptl_absorpt_coefficient_mu 0.320
_exptl_absorpt_correction_T_max 0.9536
_exptl_absorpt_correction_T_min 0.9243
_exptl_absorpt_correction_type multi-scan
_exptl_absorpt_process_details 'SADABS; Bruker, 2000'
_exptl_crystal_colour colourless
_exptl_crystal_colour_primary colourless
_exptl_crystal_density_diffrn 1.337
_exptl_crystal_density_method 'not measured'
_exptl_crystal_description Pyramid
_exptl_crystal_F_000 460
_exptl_crystal_size_max 0.25
_exptl_crystal_size_mid 0.2
_exptl_crystal_size_min 0.15
_refine_diff_density_max 1.586
_refine_diff_density_min -0.528
_refine_diff_density_rms 0.070
_refine_ls_extinction_coef 0.070(11)
_refine_ls_extinction_expression Fc^*^=kFc[1+0.001xFc^2^\l^3^/sin(2\q)]^-1/4^
_refine_ls_extinction_method 'SHELXL-2018/3 (Sheldrick 2018)'
_refine_ls_goodness_of_fit_ref 1.106
_refine_ls_hydrogen_treatment constr
_refine_ls_matrix_type full
_refine_ls_number_parameters 273
_refine_ls_number_reflns 4069
_refine_ls_number_restraints 0
_refine_ls_restrained_S_all 1.106
_refine_ls_R_factor_all 0.0982
_refine_ls_R_factor_gt 0.0808
_refine_ls_shift/su_max 0.000
_refine_ls_shift/su_mean 0.000
_refine_ls_structure_factor_coef Fsqd
_refine_ls_weighting_details 'w=1/[\s^2^(Fo^2^)+(0.1544P)^2^+0.6369P] where P=(Fo^2^+2Fc^2^)/3'
_refine_ls_weighting_scheme calc
_refine_ls_wR_factor_gt 0.2479
_refine_ls_wR_factor_ref 0.2656
_reflns_Friedel_coverage 0.000
_reflns_number_gt 3093
_reflns_number_total 4069
_reflns_threshold_expression 'I > 2\s(I)'
_cod_data_source_file c9ce00306a2.cif
_cod_data_source_block b_CCDC2
_cod_original_cell_volume 1098.5(5)
_cod_database_code 7233913
_shelx_shelxl_version_number 2018/3
_shelx_space_group_comment
;
The symmetry employed for this shelxl refinement is uniquely defined
by the following loop, which should always be used as a source of
symmetry information in preference to the above space-group names.
They are only intended as comments.
;
_shelx_estimated_absorpt_t_max 0.954
_shelx_estimated_absorpt_t_min 0.924
_olex2_refinement_description
;
1. Fixed Uiso
 At 1.2 times of:
  All C(H) groups, All C(H,H) groups, All N(H) groups
 At 1.5 times of:
  All C(H,H,H) groups
2.a Secondary CH2 refined with riding coordinates:
 C1AA(H1AA,H1AB), C3AA(H3AA,H3AB), C4AA(H4AA,H4AB)
2.b Aromatic/amide H refined with riding coordinates:
 N2(H2), C8(H8), C15(H15), C3(H3), C10(H10), C14(H14), C9(H9), C11(H11),
 C1(H1), C17(H17), C2(H2A), C18(H18)
2.c Idealised Me refined as rotating group:
 C2AA(H2AA,H2AB,H2AC)
;
_olex2_submission_special_instructions 'No special instructions were received'

loop_
_space_group_symop_operation_xyz
'x, y, z'
'-x, -y, -z'

loop_
_atom_site_label
_atom_site_type_symbol
_atom_site_fract_x
_atom_site_fract_y
_atom_site_fract_z
_atom_site_U_iso_or_equiv
_atom_site_adp_type
_atom_site_occupancy
_atom_site_site_symmetry_order
_atom_site_calc_flag
_atom_site_refinement_flags_posn
Cl1 Cl 0.88130(14) 0.14497(14) 0.40280(10) 0.0796(5) Uani 1 1 d .
Cl2 Cl 0.66284(16) 0.66117(16) 0.67415(12) 0.0968(5) Uani 1 1 d .
N2 N 0.7515(3) 0.4348(3) 0.8630(3) 0.0473(7) Uani 1 1 d .
H2 H 0.835750 0.434693 0.853232 0.057 Uiso 1 1 calc R
C12 C 0.6189(4) 0.1657(4) 0.7773(3) 0.0474(8) Uani 1 1 d .
C6 C 0.7235(4) 0.5602(4) 0.8767(3) 0.0493(8) Uani 1 1 d .
O1 O 0.6080(3) 0.5754(3) 0.8877(3) 0.0729(9) Uani 1 1 d .
C8 C 0.5929(4) 0.3109(4) 0.9509(3) 0.0526(8) Uani 1 1 d .
H8 H 0.614246 0.402922 1.007012 0.063 Uiso 1 1 calc R
C7 C 0.6517(4) 0.3029(4) 0.8635(3) 0.0451(7) Uani 1 1 d .
N1 N 0.9386(4) 0.8588(4) 0.7932(3) 0.0654(9) Uani 1 1 d .
C4 C 0.8512(4) 0.6853(4) 0.8773(3) 0.0479(8) Uani 1 1 d .
C15 C 0.8180(5) 0.0595(4) 0.5696(3) 0.0617(10) Uani 1 1 d .
H15 H 0.873230 -0.000416 0.554546 0.074 Uiso 1 1 calc R
C3 C 0.9918(4) 0.7504(4) 0.9662(3) 0.0565(9) Uani 1 1 d .
H3 H 1.010917 0.713956 1.023948 0.068 Uiso 1 1 calc R
C13 C 0.6759(4) 0.1551(4) 0.6809(3) 0.0484(8) Uani 1 1 d .
C10 C 0.4715(4) 0.0461(5) 0.8725(4) 0.0617(10) Uani 1 1 d .
H10 H 0.411909 -0.040945 0.875444 0.074 Uiso 1 1 calc R
C16 C 0.7953(4) 0.1429(4) 0.5057(3) 0.0580(9) Uani 1 1 d .
C14 C 0.7581(4) 0.0648(4) 0.6566(3) 0.0571(9) Uani 1 1 d .
H14 H 0.772854 0.007576 0.699405 0.068 Uiso 1 1 calc R
C9 C 0.5009(4) 0.1805(5) 0.9552(4) 0.0593(10) Uani 1 1 d .
H9 H 0.460486 0.185463 1.013525 0.071 Uiso 1 1 calc R
C5 C 0.8335(4) 0.7444(4) 0.7936(3) 0.0561(9) Uani 1 1 d .
C11 C 0.5294(4) 0.0382(4) 0.7846(3) 0.0566(9) Uani 1 1 d .
H11 H 0.508085 -0.054319 0.729224 0.068 Uiso 1 1 calc R
C1 C 1.0723(5) 0.9221(4) 0.8812(4) 0.0655(11) Uani 1 1 d .
H1 H 1.147266 1.004522 0.883947 0.079 Uiso 1 1 calc R
C17 C 0.7113(5) 0.2290(5) 0.5252(3) 0.0643(10) Uani 1 1 d .
H17 H 0.695325 0.284083 0.480816 0.077 Uiso 1 1 calc R
C2 C 1.1054(5) 0.8720(4) 0.9683(4) 0.0637(10) Uani 1 1 d .
H2A H 1.201300 0.918013 1.027284 0.076 Uiso 1 1 calc R
C18 C 0.6505(5) 0.2335(4) 0.6114(3) 0.0581(9) Uani 1 1 d .
H18 H 0.591401 0.290132 0.623066 0.070 Uiso 1 1 calc R
O0AA O 1.0271(3) 0.4176(3) 0.8399(3) 0.0685(8) Uani 1 1 d .
C0AA C 1.0994(5) 0.4272(6) 0.7767(4) 0.0816(14) Uani 1 1 d .
N0AA N 1.1844(5) 0.3665(6) 0.7476(4) 0.1075(16) Uani 1 1 d .
C1AA C 1.2555(6) 0.4008(7) 0.6695(5) 0.0883(15) Uani 1 1 d .
H1AA H 1.215600 0.316863 0.595989 0.106 Uiso 1 1 calc R
H1AB H 1.366138 0.432314 0.702287 0.106 Uiso 1 1 calc R
C2AA C 1.2005(7) 0.2584(6) 0.7909(5) 0.0898(15) Uani 1 1 d .
H2AA H 1.263844 0.306064 0.871564 0.135 Uiso 1 1 calc GR
H2AB H 1.247326 0.201532 0.749167 0.135 Uiso 1 1 calc GR
H2AC H 1.101199 0.193507 0.781692 0.135 Uiso 1 1 calc GR
C3AA C 1.1026(8) 0.5468(8) 0.7127(6) 0.1067(18) Uani 1 1 d .
H3AA H 1.002123 0.521449 0.657163 0.128 Uiso 1 1 calc R
H3AB H 1.138254 0.647735 0.768898 0.128 Uiso 1 1 calc R
C4AA C 1.2093(16) 0.5286(12) 0.6567(10) 0.194(5) Uani 1 1 d .
H4AA H 1.299775 0.619896 0.690766 0.232 Uiso 1 1 calc R
H4AB H 1.163073 0.507907 0.575261 0.232 Uiso 1 1 calc R

loop_
_atom_site_aniso_label
_atom_site_aniso_U_11
_atom_site_aniso_U_22
_atom_site_aniso_U_33
_atom_site_aniso_U_23
_atom_site_aniso_U_13
_atom_site_aniso_U_12
Cl1 0.0923(8) 0.0929(9) 0.0664(7) 0.0305(6) 0.0466(6) 0.0382(6)
Cl2 0.0856(9) 0.1057(10) 0.0861(9) 0.0575(8) 0.0064(7) 0.0185(7)
N2 0.0477(15) 0.0455(15) 0.0616(17) 0.0252(13) 0.0319(13) 0.0208(12)
C12 0.0434(16) 0.0497(18) 0.0506(18) 0.0241(15) 0.0156(14) 0.0166(14)
C6 0.0523(18) 0.0527(19) 0.0546(18) 0.0261(15) 0.0279(15) 0.0238(15)
O1 0.0689(17) 0.0720(18) 0.116(2) 0.0517(17) 0.0601(17) 0.0423(14)
C8 0.0525(19) 0.057(2) 0.0570(19) 0.0277(16) 0.0263(16) 0.0221(16)
C7 0.0407(16) 0.0499(18) 0.0541(18) 0.0283(15) 0.0207(14) 0.0190(13)
N1 0.073(2) 0.064(2) 0.084(2) 0.0471(18) 0.040(2) 0.0323(17)
C4 0.0562(19) 0.0468(18) 0.0575(19) 0.0253(15) 0.0326(16) 0.0277(15)
C15 0.072(2) 0.058(2) 0.062(2) 0.0194(18) 0.0286(19) 0.0348(19)
C3 0.059(2) 0.059(2) 0.063(2) 0.0333(18) 0.0284(18) 0.0247(17)
C13 0.0480(18) 0.0460(18) 0.0491(17) 0.0186(14) 0.0160(15) 0.0162(14)
C10 0.0509(19) 0.061(2) 0.080(3) 0.042(2) 0.0269(18) 0.0136(16)
C16 0.060(2) 0.064(2) 0.0468(18) 0.0174(16) 0.0231(16) 0.0211(17)
C14 0.067(2) 0.052(2) 0.060(2) 0.0242(16) 0.0249(18) 0.0286(17)
C9 0.0518(19) 0.074(3) 0.071(2) 0.044(2) 0.0335(18) 0.0243(18)
C5 0.060(2) 0.055(2) 0.065(2) 0.0316(17) 0.0282(18) 0.0267(17)
C11 0.056(2) 0.0484(19) 0.062(2) 0.0246(16) 0.0173(17) 0.0152(16)
C1 0.063(2) 0.056(2) 0.096(3) 0.043(2) 0.043(2) 0.0240(18)
C17 0.085(3) 0.071(2) 0.056(2) 0.0364(19) 0.032(2) 0.038(2)
C2 0.052(2) 0.059(2) 0.081(3) 0.031(2) 0.0242(19) 0.0186(17)
C18 0.071(2) 0.067(2) 0.055(2) 0.0297(18) 0.0281(18) 0.0430(19)
O0AA 0.0630(16) 0.0775(18) 0.0856(19) 0.0380(15) 0.0441(15) 0.0342(14)
C0AA 0.050(2) 0.095(3) 0.073(3) 0.009(2) 0.025(2) 0.014(2)
N0AA 0.074(3) 0.123(4) 0.093(3) 0.016(3) 0.031(2) 0.018(3)
C1AA 0.072(3) 0.118(4) 0.080(3) 0.035(3) 0.047(2) 0.031(3)
C2AA 0.104(4) 0.083(3) 0.093(3) 0.043(3) 0.028(3) 0.048(3)
C3AA 0.110(4) 0.114(5) 0.118(5) 0.060(4) 0.062(4) 0.040(4)
C4AA 0.280(14) 0.162(9) 0.160(9) 0.098(8) 0.108(10) 0.052(9)

loop_
_atom_type_symbol
_atom_type_description
_atom_type_scat_dispersion_real
_atom_type_scat_dispersion_imag
_atom_type_scat_source
C C 0.0033 0.0016 'International Tables Vol C Tables 4.2.6.8 and 6.1.1.4'
H H 0.0000 0.0000 'International Tables Vol C Tables 4.2.6.8 and 6.1.1.4'
Cl Cl 0.1484 0.1585 'International Tables Vol C Tables 4.2.6.8 and 6.1.1.4'
N N 0.0061 0.0033 'International Tables Vol C Tables 4.2.6.8 and 6.1.1.4'
O O 0.0106 0.0060 'International Tables Vol C Tables 4.2.6.8 and 6.1.1.4'

loop_
_geom_angle_atom_site_label_1
_geom_angle_atom_site_label_2
_geom_angle_atom_site_label_3
_geom_angle
C6 N2 H2 117.6
C6 N2 C7 124.7(3)
C7 N2 H2 117.6
C7 C12 C13 121.6(3)
C11 C12 C7 117.8(3)
C11 C12 C13 120.5(3)
N2 C6 C4 113.7(3)
O1 C6 N2 125.0(3)
O1 C6 C4 121.3(3)
C7 C8 H8 119.9
C7 C8 C9 120.2(3)
C9 C8 H8 119.9
C12 C7 N2 119.2(3)
C8 C7 N2 120.0(3)
C8 C7 C12 120.8(3)
C5 N1 C1 116.6(3)
C3 C4 C6 120.2(3)
C3 C4 C5 116.8(3)
C5 C4 C6 122.9(3)
C16 C15 H15 120.2
C16 C15 C14 119.7(3)
C14 C15 H15 120.2
C4 C3 H3 120.5
C4 C3 C2 119.0(4)
C2 C3 H3 120.5
C14 C13 C12 120.5(3)
C18 C13 C12 121.8(3)
C18 C13 C14 117.7(3)
C9 C10 H10 119.7
C9 C10 C11 120.6(3)
C11 C10 H10 119.7
C15 C16 Cl1 119.4(3)
C17 C16 Cl1 119.8(3)
C17 C16 C15 120.8(4)
C15 C14 C13 120.8(3)
C15 C14 H14 119.6
C13 C14 H14 119.6
C8 C9 H9 120.4
C10 C9 C8 119.2(3)
C10 C9 H9 120.4
N1 C5 Cl2 115.0(3)
N1 C5 C4 125.5(4)
C4 C5 Cl2 119.4(3)
C12 C11 H11 119.3
C10 C11 C12 121.4(3)
C10 C11 H11 119.3
N1 C1 H1 118.3
N1 C1 C2 123.5(4)
C2 C1 H1 118.3
C16 C17 H17 120.2
C16 C17 C18 119.6(4)
C18 C17 H17 120.2
C3 C2 H2A 120.7
C1 C2 C3 118.5(4)
C1 C2 H2A 120.7
C13 C18 H18 119.3
C17 C18 C13 121.4(3)
C17 C18 H18 119.3
O0AA C0AA N0AA 133.5(6)
O0AA C0AA C3AA 121.3(5)
N0AA C0AA C3AA 105.2(5)
C0AA N0AA C1AA 120.9(6)
C0AA N0AA C2AA 116.1(6)
C2AA N0AA C1AA 122.9(5)
N0AA C1AA H1AA 111.5
N0AA C1AA H1AB 111.5
N0AA C1AA C4AA 101.2(5)
H1AA C1AA H1AB 109.4
C4AA C1AA H1AA 111.5
C4AA C1AA H1AB 111.5
N0AA C2AA H2AA 109.5
N0AA C2AA H2AB 109.5
N0AA C2AA H2AC 109.5
H2AA C2AA H2AB 109.5
H2AA C2AA H2AC 109.5
H2AB C2AA H2AC 109.5
C0AA C3AA H3AA 111.4
C0AA C3AA H3AB 111.4
H3AA C3AA H3AB 109.3
C4AA C3AA C0AA 101.9(6)
C4AA C3AA H3AA 111.4
C4AA C3AA H3AB 111.4
C1AA C4AA H4AA 109.6
C1AA C4AA H4AB 109.6
C3AA C4AA C1AA 110.3(6)
C3AA C4AA H4AA 109.6
C3AA C4AA H4AB 109.6
H4AA C4AA H4AB 108.1

loop_
_geom_bond_atom_site_label_1
_geom_bond_atom_site_label_2
_geom_bond_distance
Cl1 C16 1.743(4)
Cl2 C5 1.742(4)
N2 H2 0.8600
N2 C6 1.350(4)
N2 C7 1.423(4)
C12 C7 1.399(5)
C12 C13 1.475(5)
C12 C11 1.390(5)
C6 O1 1.213(4)
C6 C4 1.506(5)
C8 H8 0.9300
C8 C7 1.382(5)
C8 C9 1.403(5)
N1 C5 1.320(5)
N1 C1 1.331(6)
C4 C3 1.378(5)
C4 C5 1.385(5)
C15 H15 0.9300
C15 C16 1.373(6)
C15 C14 1.385(5)
C3 H3 0.9300
C3 C2 1.398(5)
C13 C14 1.397(5)
C13 C18 1.390(5)
C10 H10 0.9300
C10 C9 1.367(6)
C10 C11 1.382(6)
C16 C17 1.368(6)
C14 H14 0.9300
C9 H9 0.9300
C11 H11 0.9300
C1 H1 0.9300
C1 C2 1.373(6)
C17 H17 0.9300
C17 C18 1.382(5)
C2 H2A 0.9300
C18 H18 0.9300
O0AA C0AA 1.211(5)
C0AA N0AA 1.230(7)
C0AA C3AA 1.661(9)
N0AA C1AA 1.429(7)
N0AA C2AA 1.403(8)
C1AA H1AA 0.9700
C1AA H1AB 0.9700
C1AA C4AA 1.531(12)
C2AA H2AA 0.9600
C2AA H2AB 0.9600
C2AA H2AC 0.9600
C3AA H3AA 0.9700
C3AA H3AB 0.9700
C3AA C4AA 1.428(13)
C4AA H4AA 0.9700
C4AA H4AB 0.9700

loop_
_geom_torsion_atom_site_label_1
_geom_torsion_atom_site_label_2
_geom_torsion_atom_site_label_3
_geom_torsion_atom_site_label_4
_geom_torsion
Cl1 C16 C17 C18 -176.4(3)
N2 C6 C4 C3 -66.5(4)
N2 C6 C4 C5 116.1(4)
C12 C13 C14 C15 -177.0(3)
C12 C13 C18 C17 176.5(4)
C6 N2 C7 C12 133.5(3)
C6 N2 C7 C8 -48.8(5)
C6 C4 C3 C2 -176.2(3)
C6 C4 C5 Cl2 -6.3(5)
C6 C4 C5 N1 176.2(3)
O1 C6 C4 C3 113.5(4)
O1 C6 C4 C5 -63.9(5)
C7 N2 C6 O1 -2.3(6)
C7 N2 C6 C4 177.7(3)
C7 C12 C13 C14 126.7(4)
C7 C12 C13 C18 -53.3(5)
C7 C12 C11 C10 1.4(5)
C7 C8 C9 C10 0.5(5)
N1 C1 C2 C3 -1.6(6)
C4 C3 C2 C1 0.0(6)
C15 C16 C17 C18 0.9(6)
C3 C4 C5 Cl2 176.3(3)
C3 C4 C5 N1 -1.3(6)
C13 C12 C7 N2 -4.6(5)
C13 C12 C7 C8 177.8(3)
C13 C12 C11 C10 -178.2(3)
C16 C15 C14 C13 -0.5(6)
C16 C17 C18 C13 1.6(6)
C14 C15 C16 Cl1 175.9(3)
C14 C15 C16 C17 -1.5(6)
C14 C13 C18 C17 -3.4(6)
C9 C8 C7 N2 -176.7(3)
C9 C8 C7 C12 1.0(5)
C9 C10 C11 C12 0.0(6)
C5 N1 C1 C2 1.7(6)
C5 C4 C3 C2 1.3(5)
C11 C12 C7 N2 175.7(3)
C11 C12 C7 C8 -1.9(5)
C11 C12 C13 C14 -53.6(5)
C11 C12 C13 C18 126.4(4)
C11 C10 C9 C8 -1.0(6)
C1 N1 C5 Cl2 -177.8(3)
C1 N1 C5 C4 -0.2(6)
C18 C13 C14 C15 2.9(5)
O0AA C0AA N0AA C1AA 179.9(5)
O0AA C0AA N0AA C2AA 2.8(9)
O0AA C0AA C3AA C4AA 175.4(6)
C0AA N0AA C1AA C4AA 6.2(8)
C0AA C3AA C4AA C1AA 6.1(10)
N0AA C0AA C3AA C4AA -2.5(8)
N0AA C1AA C4AA C3AA -7.4(10)
C2AA N0AA C1AA C4AA -176.8(7)
C3AA C0AA N0AA C1AA -2.6(7)
C3AA C0AA N0AA C2AA -179.7(5)
